data_4026648
loop_
_publ_author_name
'Yonghao Zheng'
'Andrei S. Batsanov'
'Vygintas Jankus'
'Fernando B. Dias'
'Martin R. Bryce'
'Andrew P. Monkman'

_publ_contact_author 'Andrei S.Batsanov'
_publ_contact_author_email a.s.batsanov@durham.ac.uk
_publ_section_title
;
 Bipolar Molecules with High Triplet Energies: Synthesis, Photophysical,
 and Structural Properties
;
_journal_name_full 'Journal of Organic Chemistry'
_journal_page_first 8300
_journal_page_last 8310
_journal_paper_doi 10.1021/jo201488v
_journal_volume 76
_journal_year 2011
_chemical_formula_moiety 'C35 H35 N3 O'
_chemical_formula_sum 'C35 H35 N3 O'
_chemical_formula_weight 513.66
_chemical_melting_point 489.8(4)
_chemical_name_systematic ' 2-[4-(9H-carbazol-9-yl)phenyl]-5-(2,4,6-triisopropylphenyl)-1,3,4-oxadiazole'
_space_group_IT_number 19
_symmetry_cell_setting orthorhombic
_symmetry_space_group_name_Hall 'P 2ac 2ab'
_symmetry_space_group_name_H-M 'P 21 21 21'
_atom_sites_solution_hydrogens geom
_atom_sites_solution_primary direct
_atom_sites_solution_secondary difmap
_audit_creation_method SHELXL-97
_cell_angle_alpha 90.00
_cell_angle_beta 90.00
_cell_angle_gamma 90.00
_cell_formula_units_Z 4
_cell_length_a 10.5653(9)
_cell_length_b 15.6361(13)
_cell_length_c 17.4361(15)
_cell_measurement_reflns_used 9231
_cell_measurement_temperature 120(2)
_cell_measurement_theta_max 29.97
_cell_measurement_theta_min 2.34
_cell_volume 2880.4(4)
_computing_cell_refinement 'SAINT version 7.46A (Bruker, 2007)'
_computing_data_collection 'SMART version 5.049 (Bruker, 1998)'
_computing_data_reduction 'SAINT version 7.46A (Bruker, 2007)'
_computing_molecular_graphics
;
 OLEX2: a complete structure solution, refinement and analysis program.
 Dolomanov et al., J. Appl. Cryst. (2009). 42, 339-341
;
_computing_publication_material
;
 OLEX2: a complete structure solution, refinement and analysis program.
 Dolomanov et al., J. Appl. Cryst. (2009). 42, 339-341
;
_computing_structure_refinement 'SHELXTL version 6.14 (Sheldrick, 2008)'
_computing_structure_solution 'SHELXS-97 (Sheldrick, 2008)/Bruker'
_diffrn_ambient_temperature 120(2)
_diffrn_detector_area_resol_mean 8
_diffrn_measured_fraction_theta_full 0.992
_diffrn_measured_fraction_theta_max 0.992
_diffrn_measurement_device_type 'Siemens SMART 1000 CCD area detector'
_diffrn_measurement_method '\w scans'
_diffrn_radiation_monochromator graphite
_diffrn_radiation_source 'fine-focus sealed tube'
_diffrn_radiation_type 'Mo K\a'
_diffrn_radiation_wavelength 0.71073
_diffrn_reflns_av_R_equivalents 0.0314
_diffrn_reflns_av_sigmaI/netI 0.0190
_diffrn_reflns_limit_h_max 14
_diffrn_reflns_limit_h_min -14
_diffrn_reflns_limit_k_max 21
_diffrn_reflns_limit_k_min -22
_diffrn_reflns_limit_l_max 24
_diffrn_reflns_limit_l_min -23
_diffrn_reflns_number 35449
_diffrn_reflns_theta_full 30.00
_diffrn_reflns_theta_max 30.00
_diffrn_reflns_theta_min 1.75
_diffrn_source_current 35.0
_diffrn_source_power 1.75
_diffrn_source_voltage 50.0
_diffrn_standards_number 0
_exptl_absorpt_coefficient_mu 0.072
_exptl_absorpt_correction_T_max 0.8618
_exptl_absorpt_correction_T_min 0.7639
_exptl_absorpt_correction_type multi-scan
_exptl_absorpt_process_details
;
 SADABS-2006/1 (Bruker,2006) was used for absorption correction.
 R(int) was 0.052 before and 0.031 after correction.
 The Ratio of minimum to maximum transmission is 0.8864.
 The \l/2 correction factor is 0.0015
;
_exptl_crystal_colour colorless
_exptl_crystal_density_diffrn 1.184
_exptl_crystal_description trapetsoid
_exptl_crystal_F_000 1096
_exptl_crystal_size_max 0.60
_exptl_crystal_size_mid 0.37
_exptl_crystal_size_min 0.26
_refine_diff_density_max 0.243
_refine_diff_density_min -0.190
_refine_diff_density_rms 0.036
_refine_ls_abs_structure_details
;
undeterminable, all \Df set to 0, Friedel equivalents merged
;
_refine_ls_extinction_method none
_refine_ls_goodness_of_fit_ref 1.048
_refine_ls_hydrogen_treatment constr
_refine_ls_matrix_type full
_refine_ls_number_parameters 384
_refine_ls_number_reflns 4636
_refine_ls_number_restraints 0
_refine_ls_restrained_S_all 1.048
_refine_ls_R_factor_all 0.0445
_refine_ls_R_factor_gt 0.0392
_refine_ls_shift/su_max 0.003
_refine_ls_shift/su_mean 0.000
_refine_ls_structure_factor_coef Fsqd
_refine_ls_weighting_details
;
calc w=1/[\s^2^(Fo^2^)+(0.0492P)^2^+0.6198P] where P=(Fo^2^+2Fc^2^)/3
;
_refine_ls_weighting_scheme calc
_refine_ls_wR_factor_gt 0.0953
_refine_ls_wR_factor_ref 0.0986
_reflns_Friedel_coverage 0.78
_reflns_number_gt 4256
_reflns_number_total 4636
_reflns_threshold_expression I>2\s(I)
_cod_data_source_file jo201488v_si_002_2.cif
_cod_data_source_block 5c
_cod_database_code 4026648

loop_
_symmetry_equiv_pos_as_xyz
'x, y, z'
'-x+1/2, -y, z+1/2'
'-x, y+1/2, -z+1/2'
'x+1/2, -y+1/2, -z'

loop_
_atom_site_label
_atom_site_type_symbol
_atom_site_fract_x
_atom_site_fract_y
_atom_site_fract_z
_atom_site_U_iso_or_equiv
_atom_site_adp_type
_atom_site_occupancy
_atom_site_symmetry_multiplicity
_atom_site_calc_flag
_atom_site_refinement_flags
_atom_site_disorder_assembly
_atom_site_disorder_group
O O 0.39838(10) 0.15148(7) 0.15593(6) 0.0219(2) Uani 1 1 d . . .
N1 N 0.59861(14) 0.11204(11) 0.15186(8) 0.0289(3) Uani 1 1 d . . .
N2 N 0.54299(14) 0.09503(11) 0.07974(8) 0.0304(3) Uani 1 1 d . . .
N3 N 0.56520(13) 0.23410(9) 0.50630(8) 0.0230(3) Uani 1 1 d . . .
C1 C 0.51119(14) 0.14477(10) 0.19360(8) 0.0202(3) Uani 1 1 d . . .
C2 C 0.42660(15) 0.11880(10) 0.08474(9) 0.0220(3) Uani 1 1 d . A .
C3 C 0.52280(15) 0.17222(10) 0.27328(8) 0.0204(3) Uani 1 1 d . . .
C4 C 0.41916(15) 0.20193(11) 0.31513(9) 0.0249(3) Uani 1 1 d . . .
H4 H 0.3389 0.2071 0.2910 0.030 Uiso 1 1 d R . .
C5 C 0.43302(15) 0.22397(11) 0.39191(9) 0.0258(3) Uani 1 1 d . . .
H5 H 0.3622 0.2438 0.4204 0.031 Uiso 1 1 d R . .
C6 C 0.55099(15) 0.21648(10) 0.42662(9) 0.0222(3) Uani 1 1 d . . .
C7 C 0.65585(15) 0.18922(10) 0.38464(9) 0.0227(3) Uani 1 1 d . . .
H7 H 0.7367 0.1862 0.4083 0.027 Uiso 1 1 d R . .
C8 C 0.64147(15) 0.16673(10) 0.30825(9) 0.0219(3) Uani 1 1 d . . .
H8 H 0.7125 0.1473 0.2797 0.026 Uiso 1 1 d R . .
C9 C 0.52211(15) 0.30615(11) 0.54567(9) 0.0239(3) Uani 1 1 d . . .
C10 C 0.47259(16) 0.38224(11) 0.51657(10) 0.0280(3) Uani 1 1 d . . .
H10 H 0.4590 0.3897 0.4631 0.034 Uiso 1 1 d R . .
C11 C 0.44378(18) 0.44634(12) 0.56886(12) 0.0344(4) Uani 1 1 d . . .
H11 H 0.4096 0.4989 0.5509 0.041 Uiso 1 1 d R . .
C12 C 0.4634(2) 0.43524(13) 0.64769(12) 0.0392(5) Uani 1 1 d . . .
H12 H 0.4430 0.4803 0.6821 0.047 Uiso 1 1 d R . .
C13 C 0.51274(19) 0.35985(13) 0.67605(11) 0.0345(4) Uani 1 1 d . . .
H13 H 0.5250 0.3525 0.7296 0.041 Uiso 1 1 d R . .
C14 C 0.54404(15) 0.29436(11) 0.62478(9) 0.0259(3) Uani 1 1 d . . .
C15 C 0.60246(15) 0.21116(11) 0.63371(9) 0.0249(3) Uani 1 1 d . . .
C16 C 0.64510(18) 0.16359(13) 0.69685(10) 0.0327(4) Uani 1 1 d . . .
H16 H 0.6383 0.1863 0.7472 0.039 Uiso 1 1 d R . .
C17 C 0.69715(17) 0.08408(13) 0.68500(11) 0.0347(4) Uani 1 1 d . . .
H17 H 0.7269 0.0521 0.7277 0.042 Uiso 1 1 d R . .
C18 C 0.70671(17) 0.04969(13) 0.61097(11) 0.0320(4) Uani 1 1 d . . .
H18 H 0.7421 -0.0056 0.6043 0.038 Uiso 1 1 d R . .
C19 C 0.66512(15) 0.09501(11) 0.54748(10) 0.0264(3) Uani 1 1 d . . .
H19 H 0.6712 0.0716 0.4973 0.032 Uiso 1 1 d R . .
C20 C 0.61460(14) 0.17605(11) 0.55947(9) 0.0226(3) Uani 1 1 d . . .
C21 C 0.32642(14) 0.11471(11) 0.02574(9) 0.0230(3) Uani 1 1 d . . .
C22A C 0.3285(4) 0.1750(3) -0.0319(2) 0.0253(8) Uani 0.80 1 d P A 1
C23A C 0.2298(2) 0.1742(2) -0.08774(13) 0.0242(4) Uani 0.80 1 d P A 1
H23A H 0.2278 0.2152 -0.1279 0.029 Uiso 0.80 1 d PR A 1
C24A C 0.1357(2) 0.11168(18) -0.08576(12) 0.0239(4) Uani 0.80 1 d P A 1
C25A C 0.1404(2) 0.0510(2) -0.02742(15) 0.0239(5) Uani 0.80 1 d P A 1
H25A H 0.0781 0.0072 -0.0261 0.029 Uiso 0.80 1 d PR A 1
C22B C 0.3109(16) 0.1762(12) -0.0429(9) 0.019(3) Uiso 0.20 1 d P A 2
C23B C 0.2252(12) 0.1427(7) -0.0913(7) 0.029(3) Uiso 0.20 1 d P A 2
H23B H 0.2189 0.1734 -0.1389 0.034 Uiso 0.20 1 d PR A 2
C24B C 0.1460(9) 0.0763(7) -0.0817(6) 0.023(2) Uiso 0.20 1 d P A 2
C25B C 0.1503(13) 0.0243(8) -0.0197(8) 0.029(3) Uiso 0.20 1 d P A 2
H25B H 0.0982 -0.0248 -0.0131 0.034 Uiso 0.20 1 d PR A 2
C26 C 0.23547(16) 0.04958(11) 0.03040(10) 0.0265(3) Uani 1 1 d . A .
C27 C 0.42727(18) 0.24349(12) -0.03991(11) 0.0326(4) Uani 1 1 d . . .
H27 H 0.4611 0.2533 0.0129 0.039 Uiso 1 1 d R A .
C28 C 0.5370(2) 0.21248(17) -0.08952(14) 0.0496(6) Uani 1 1 d . A .
H281 H 0.5753 0.1614 -0.0664 0.056(4) Uiso 1 1 d R . .
H282 H 0.6011 0.2577 -0.0934 0.056(4) Uiso 1 1 d R . .
H283 H 0.5057 0.1983 -0.1410 0.056(4) Uiso 1 1 d R . .
C29 C 0.3768(2) 0.32909(15) -0.06997(15) 0.0489(6) Uani 1 1 d . A .
H291 H 0.4424 0.3731 -0.0645 0.067(5) Uiso 1 1 d R . .
H292 H 0.3020 0.3457 -0.0402 0.067(5) Uiso 1 1 d R . .
H293 H 0.3537 0.3235 -0.1242 0.067(5) Uiso 1 1 d R . .
C30A C 0.0339(2) 0.11197(16) -0.14728(12) 0.0302(4) Uani 0.80 1 d P A 1
H30A H 0.0102 0.1732 -0.1553 0.036 Uiso 0.80 1 d PR A 1
C31A C -0.0858(3) 0.0633(2) -0.12500(16) 0.0512(8) Uani 0.80 1 d P A 1
H311 H -0.1144 0.0815 -0.0740 0.077 Uiso 0.80 1 d PR A 1
H312 H -0.0685 0.0017 -0.1244 0.077 Uiso 0.80 1 d PR A 1
H313 H -0.1523 0.0755 -0.1627 0.077 Uiso 0.80 1 d PR A 1
C30B C 0.0444(9) 0.0596(7) -0.1464(5) 0.0320(18) Uiso 0.20 1 d P A 2
H30B H 0.0123 0.0023 -0.1428 0.038 Uiso 0.20 1 d PR A 2
C31B C -0.0659(16) 0.1250(10) -0.1387(9) 0.064(4) Uiso 0.20 1 d P A 2
H314 H -0.1285 0.1146 -0.1775 0.096 Uiso 0.20 1 d PR A 2
H315 H -0.1041 0.1200 -0.0890 0.096 Uiso 0.20 1 d PR A 2
H316 H -0.0321 0.1816 -0.1450 0.096 Uiso 0.20 1 d PR A 2
C32 C 0.0870(3) 0.0777(2) -0.22382(12) 0.0570(7) Uani 1 1 d . . .
H321 H 0.0206 0.0800 -0.2630 0.085 Uiso 0.80 1 d PR A 1
H322 H 0.1149 0.0184 -0.2171 0.085 Uiso 0.80 1 d PR A 1
H323 H 0.1589 0.1129 -0.2401 0.085 Uiso 0.80 1 d PR A 1
H324 H 0.0204 0.0655 -0.2596 0.085 Uiso 0.20 1 d PR A 2
H325 H 0.1100 0.1370 -0.2274 0.085 Uiso 0.20 1 d PR A 2
H326 H 0.1593 0.0428 -0.2355 0.085 Uiso 0.20 1 d PR A 2
C33 C 0.23612(17) -0.01431(12) 0.09576(11) 0.0298(4) Uani 1 1 d . . .
H33 H 0.3232 -0.0144 0.1183 0.036 Uiso 1 1 d R A .
C34 C 0.20692(19) -0.10528(13) 0.06896(15) 0.0432(5) Uani 1 1 d . A .
H341 H 0.2638 -0.1208 0.0268 0.041(4) Uiso 1 1 d R . .
H342 H 0.1190 -0.1085 0.0513 0.041(4) Uiso 1 1 d R . .
H343 H 0.2193 -0.1450 0.1118 0.041(4) Uiso 1 1 d R . .
C35 C 0.1437(2) 0.01330(15) 0.15913(11) 0.0392(4) Uani 1 1 d . A .
H351 H 0.1647 0.0713 0.1762 0.052(4) Uiso 1 1 d R . .
H352 H 0.1505 -0.0262 0.2025 0.052(4) Uiso 1 1 d R . .
H353 H 0.0570 0.0123 0.1392 0.052(4) Uiso 1 1 d R . .

loop_
_atom_site_aniso_label
_atom_site_aniso_U_11
_atom_site_aniso_U_22
_atom_site_aniso_U_33
_atom_site_aniso_U_23
_atom_site_aniso_U_13
_atom_site_aniso_U_12
O 0.0193(5) 0.0285(5) 0.0180(5) -0.0034(4) -0.0013(4) 0.0025(4)
N1 0.0226(6) 0.0429(8) 0.0211(6) -0.0076(6) -0.0027(5) 0.0045(6)
N2 0.0228(6) 0.0462(9) 0.0221(6) -0.0101(6) -0.0026(5) 0.0042(6)
N3 0.0227(6) 0.0281(7) 0.0180(6) -0.0018(5) -0.0015(5) 0.0034(5)
C1 0.0184(6) 0.0225(7) 0.0198(7) 0.0006(6) -0.0018(5) 0.0016(5)
C2 0.0223(7) 0.0252(7) 0.0184(6) -0.0025(6) 0.0014(6) 0.0005(6)
C3 0.0215(7) 0.0216(7) 0.0182(6) -0.0003(5) -0.0007(5) 0.0019(6)
C4 0.0200(7) 0.0331(8) 0.0215(7) -0.0028(6) -0.0032(6) 0.0072(6)
C5 0.0208(7) 0.0361(8) 0.0205(7) -0.0048(6) -0.0002(6) 0.0072(7)
C6 0.0237(7) 0.0246(7) 0.0185(7) -0.0014(6) -0.0020(6) 0.0023(6)
C7 0.0190(7) 0.0277(8) 0.0215(7) 0.0003(6) -0.0031(6) 0.0023(6)
C8 0.0184(6) 0.0265(7) 0.0208(7) -0.0005(6) 0.0015(6) 0.0026(6)
C9 0.0194(7) 0.0299(8) 0.0226(7) -0.0051(6) 0.0022(6) -0.0028(6)
C10 0.0242(7) 0.0306(8) 0.0292(8) -0.0019(7) 0.0029(6) 0.0000(7)
C11 0.0294(9) 0.0303(8) 0.0435(10) -0.0066(8) 0.0055(8) -0.0011(7)
C12 0.0383(10) 0.0394(10) 0.0398(10) -0.0183(8) 0.0079(9) -0.0039(9)
C13 0.0340(9) 0.0443(10) 0.0253(8) -0.0110(8) 0.0029(7) -0.0085(8)
C14 0.0223(7) 0.0340(8) 0.0216(7) -0.0042(6) 0.0016(6) -0.0065(7)
C15 0.0195(6) 0.0350(8) 0.0204(7) -0.0006(6) -0.0007(6) -0.0068(6)
C16 0.0283(8) 0.0487(11) 0.0212(7) 0.0034(7) -0.0029(6) -0.0131(8)
C17 0.0275(8) 0.0466(11) 0.0300(8) 0.0145(8) -0.0092(7) -0.0086(8)
C18 0.0224(8) 0.0368(9) 0.0366(9) 0.0079(8) -0.0063(7) -0.0010(7)
C19 0.0205(7) 0.0319(8) 0.0268(8) 0.0017(7) -0.0024(6) 0.0011(6)
C20 0.0170(6) 0.0315(8) 0.0193(7) 0.0002(6) -0.0031(5) -0.0024(6)
C21 0.0196(7) 0.0306(8) 0.0188(6) -0.0060(6) -0.0002(5) 0.0021(6)
C22A 0.0175(14) 0.0436(17) 0.0147(13) -0.0027(11) -0.0072(10) 0.0008(11)
C23A 0.0265(11) 0.0273(13) 0.0188(9) 0.0003(9) -0.0036(8) -0.0035(10)
C24A 0.0246(10) 0.0270(12) 0.0201(9) -0.0013(9) -0.0049(7) -0.0005(9)
C25A 0.0224(10) 0.0261(13) 0.0231(11) -0.0026(10) -0.0024(8) -0.0034(10)
C26 0.0205(7) 0.0341(8) 0.0249(7) -0.0073(7) 0.0023(6) -0.0006(7)
C27 0.0293(8) 0.0399(9) 0.0287(8) 0.0056(7) -0.0032(7) -0.0024(8)
C28 0.0356(10) 0.0624(14) 0.0508(12) 0.0042(11) 0.0117(10) -0.0097(11)
C29 0.0451(12) 0.0457(11) 0.0560(13) 0.0176(11) -0.0108(11) -0.0035(10)
C30A 0.0328(11) 0.0327(12) 0.0252(9) 0.0001(9) -0.0098(9) -0.0042(10)
C31A 0.0382(14) 0.080(2) 0.0351(13) 0.0098(14) -0.0189(11) -0.0224(15)
C32 0.0577(14) 0.0850(18) 0.0282(10) -0.0098(11) -0.0096(10) -0.0134(14)
C33 0.0212(7) 0.0315(9) 0.0367(9) -0.0003(7) 0.0023(7) -0.0011(7)
C34 0.0269(9) 0.0331(10) 0.0695(15) -0.0040(10) 0.0049(9) -0.0029(8)
C35 0.0353(10) 0.0478(11) 0.0345(9) 0.0075(9) 0.0094(8) 0.0061(9)

loop_
_atom_type_symbol
_atom_type_description
_atom_type_scat_dispersion_real
_atom_type_scat_dispersion_imag
_atom_type_scat_source
C C 0.0033 0.0000 'International Tables Vol C Tables 4.2.6.8 and 6.1.1.4'
H H 0.0000 0.0000 'International Tables Vol C Tables 4.2.6.8 and 6.1.1.4'
N N 0.0061 0.0000 'International Tables Vol C Tables 4.2.6.8 and 6.1.1.4'
O O 0.0106 0.0000 'International Tables Vol C Tables 4.2.6.8 and 6.1.1.4'

loop_
_exptl_crystal_face_index_h
_exptl_crystal_face_index_k
_exptl_crystal_face_index_l
_exptl_crystal_face_perp_dist
0.00 -1.00 1.00 0.1300
0.00 1.00 -1.00 0.1300
0.00 -1.00 -1.00 0.1400
0.00 1.00 1.00 0.1400
1.00 0.00 -1.00 0.2400
-1.00 0.00 1.00 0.2400
-1.00 0.00 -1.00 0.2200
1.00 0.00 1.00 0.2200

loop_
_geom_angle_atom_site_label_1
_geom_angle_atom_site_label_2
_geom_angle_atom_site_label_3
_geom_angle
C1 O C2 102.51(12)
C1 N1 N2 106.29(13)
C2 N2 N1 106.41(13)
C9 N3 C20 108.64(13)
C9 N3 C6 126.98(13)
C20 N3 C6 124.09(13)
N1 C1 O 112.73(13)
N1 C1 C3 126.67(14)
O C1 C3 120.60(13)
N2 C2 O 112.05(14)
N2 C2 C21 128.65(15)
O C2 C21 119.30(13)
C4 C3 C8 119.77(14)
C4 C3 C1 121.99(14)
C8 C3 C1 118.23(14)
C5 C4 C3 120.23(15)
C4 C5 C6 119.53(14)
C5 C6 C7 120.61(14)
C5 C6 N3 120.18(14)
C7 C6 N3 119.17(14)
C8 C7 C6 119.67(14)
C7 C8 C3 120.16(14)
N3 C9 C10 129.19(15)
N3 C9 C14 108.77(15)
C10 C9 C14 121.91(15)
C11 C10 C9 117.31(16)
C10 C11 C12 121.50(19)
C13 C12 C11 120.86(17)
C12 C13 C14 119.04(17)
C13 C14 C9 119.37(17)
C13 C14 C15 133.59(16)
C9 C14 C15 107.01(14)
C16 C15 C20 118.96(16)
C16 C15 C14 134.23(16)
C20 C15 C14 106.82(14)
C17 C16 C15 119.33(16)
C16 C17 C18 120.93(17)
C19 C18 C17 121.10(18)
C18 C19 C20 117.87(16)
C19 C20 N3 129.41(14)
C19 C20 C15 121.80(15)
N3 C20 C15 108.76(14)
C22A C21 C26 123.4(2)
C22A C21 C2 117.8(2)
C26 C21 C2 118.81(15)
C26 C21 C22B 115.1(6)
C2 C21 C22B 126.1(6)
C21 C22A C23A 118.7(3)
C21 C22A C27 124.5(3)
C23A C22A C27 116.8(3)
C24A C23A C22A 120.7(3)
C25A C24A C23A 118.1(2)
C25A C24A C30A 122.9(2)
C23A C24A C30A 119.0(2)
C24A C25A C26 123.6(2)
C23B C22B C21 108.4(13)
C23B C22B C27 141.6(14)
C21 C22B C27 107.5(9)
C22B C23B C24B 129.9(13)
C23B C24B C25B 122.9(11)
C23B C24B C30B 117.5(10)
C25B C24B C30B 119.6(10)
C26 C25B C24B 111.8(10)
C25B C26 C21 130.5(6)
C21 C26 C25A 115.56(18)
C25B C26 C33 107.7(6)
C21 C26 C33 121.28(15)
C25A C26 C33 123.08(18)
C22A C27 C28 110.8(2)
C22A C27 C29 114.4(2)
C28 C27 C29 110.35(18)
C28 C27 C22B 110.6(7)
C29 C27 C22B 107.0(6)
C24A C30A C31A 113.93(19)
C24A C30A C32 110.6(2)
C31A C30A C32 110.4(2)
C32 C30B C31B 100.7(9)
C32 C30B C24B 114.9(7)
C31B C30B C24B 109.8(9)
C26 C33 C34 112.50(17)
C26 C33 C35 110.65(15)
C34 C33 C35 110.67(17)

loop_
_geom_bond_atom_site_label_1
_geom_bond_atom_site_label_2
_geom_bond_distance
O C1 1.3649(18)
O C2 1.3751(18)
N1 C1 1.283(2)
N1 N2 1.4133(19)
N2 C2 1.288(2)
N3 C9 1.395(2)
N3 C20 1.398(2)
N3 C6 1.4243(19)
C1 C3 1.459(2)
C2 C21 1.477(2)
C3 C4 1.395(2)
C3 C8 1.397(2)
C4 C5 1.390(2)
C5 C6 1.390(2)
C6 C7 1.395(2)
C7 C8 1.386(2)
C9 C10 1.395(2)
C9 C14 1.411(2)
C10 C11 1.389(2)
C11 C12 1.401(3)
C12 C13 1.381(3)
C13 C14 1.399(2)
C14 C15 1.448(3)
C15 C16 1.403(2)
C15 C20 1.412(2)
C16 C17 1.375(3)
C17 C18 1.402(3)
C18 C19 1.386(2)
C19 C20 1.391(2)
C21 C22A 1.378(5)
C21 C26 1.403(2)
C21 C22B 1.543(17)
C22A C23A 1.426(4)
C22A C27 1.502(5)
C23A C24A 1.395(4)
C24A C25A 1.392(4)
C24A C30A 1.519(3)
C25A C26 1.423(3)
C22B C23B 1.345(19)
C22B C27 1.619(17)
C23B C24B 1.345(15)
C24B C25B 1.354(14)
C24B C30B 1.580(14)
C25B C26 1.315(14)
C26 C33 1.515(3)
C27 C28 1.525(3)
C27 C29 1.533(3)
C30A C31A 1.525(4)
C30A C32 1.544(3)
C30B C32 1.450(10)
C30B C31B 1.556(18)
C33 C34 1.529(3)
C33 C35 1.536(3)
